data_4106186
loop_
_publ_author_name
'Thomas S. Teets'
'Timothy R. Cook'
'Brian D. McCarthy'
'Daniel G. Nocera'

_publ_section_title
;
 Oxygen Reduction to Water Mediated by a Dirhodium Hydrido-Chloride
 Complex
;
_journal_name_full 'Journal of the American Chemical Society'
_journal_page_first 8114
_journal_page_last 8117
_journal_paper_doi 10.1021/ja201972v
_journal_volume 133
_journal_year 2011
_chemical_formula_sum 'C28 H40 Cl2 F24 N4 O8 P4 Rh2'
_chemical_formula_weight 1417.24
_chemical_name_systematic
; 
 ? 
;
_space_group_IT_number 14
_symmetry_cell_setting monoclinic
_symmetry_space_group_name_Hall '-P 2yn'
_symmetry_space_group_name_H-M 'P 1 21/n 1'
_atom_sites_solution_hydrogens geom
_atom_sites_solution_primary direct
_atom_sites_solution_secondary difmap
_audit_creation_method SHELXL-97
_cell_angle_alpha 90.00
_cell_angle_beta 104.723(2)
_cell_angle_gamma 90.00
_cell_formula_units_Z 4
_cell_length_a 12.8443(11)
_cell_length_b 16.7085(15)
_cell_length_c 24.735(2)
_cell_measurement_reflns_used 9817
_cell_measurement_temperature 100(2)
_cell_measurement_theta_max 31.37
_cell_measurement_theta_min 2.37
_cell_volume 5134.1(8)
_computing_cell_refinement 'Bruker SAINT'
_computing_data_collection 'Bruker APEX2'
_computing_data_reduction 'Bruker SAINT'
_computing_molecular_graphics 'Bruker SHELXTL'
_computing_publication_material 'Bruker SHELXTL'
_computing_structure_refinement 'SHELXL-97 (Sheldrick, 2008)'
_computing_structure_solution 'SHELXS-97 (Sheldrick, 2008)'
_diffrn_ambient_temperature 100(2)
_diffrn_measured_fraction_theta_full 0.994
_diffrn_measured_fraction_theta_max 0.994
_diffrn_measurement_device_type 'Bruker APEX-II CCD'
_diffrn_measurement_method '\f and \w scans'
_diffrn_radiation_monochromator graphite
_diffrn_radiation_source 'fine-focus sealed tube'
_diffrn_radiation_type MoK\a
_diffrn_radiation_wavelength 0.71073
_diffrn_reflns_av_R_equivalents 0.0468
_diffrn_reflns_av_sigmaI/netI 0.0275
_diffrn_reflns_limit_h_max 18
_diffrn_reflns_limit_h_min -18
_diffrn_reflns_limit_k_max 23
_diffrn_reflns_limit_k_min -23
_diffrn_reflns_limit_l_max 35
_diffrn_reflns_limit_l_min -35
_diffrn_reflns_number 118868
_diffrn_reflns_theta_full 30.51
_diffrn_reflns_theta_max 30.51
_diffrn_reflns_theta_min 1.49
_exptl_absorpt_coefficient_mu 1.005
_exptl_absorpt_correction_T_max 0.7525
_exptl_absorpt_correction_T_min 0.6893
_exptl_absorpt_correction_type multi-scan
_exptl_absorpt_process_details sadabs
_exptl_crystal_colour orange
_exptl_crystal_density_diffrn 1.834
_exptl_crystal_description block
_exptl_crystal_F_000 2800
_exptl_crystal_size_max 0.40
_exptl_crystal_size_mid 0.35
_exptl_crystal_size_min 0.30
_refine_diff_density_max 1.656
_refine_diff_density_min -0.952
_refine_diff_density_rms 0.102
_refine_ls_extinction_method none
_refine_ls_goodness_of_fit_ref 1.045
_refine_ls_hydrogen_treatment constr
_refine_ls_matrix_type full
_refine_ls_number_parameters 756
_refine_ls_number_reflns 15573
_refine_ls_number_restraints 486
_refine_ls_restrained_S_all 1.121
_refine_ls_R_factor_all 0.0468
_refine_ls_R_factor_gt 0.0368
_refine_ls_shift/su_max 0.001
_refine_ls_shift/su_mean 0.000
_refine_ls_structure_factor_coef Fsqd
_refine_ls_weighting_details 'calc w=1/[\s^2^(Fo^2^)+(0.0386P)^2^+9.6681P] where P=(Fo^2^+2Fc^2^)/3'
_refine_ls_weighting_scheme calc
_refine_ls_wR_factor_gt 0.0883
_refine_ls_wR_factor_ref 0.0958
_reflns_number_gt 13128
_reflns_number_total 15573
_reflns_threshold_expression >2sigma(I)
_cod_data_source_file ja201972v_si_002.cif
_cod_data_source_block mono
_cod_original_cell_volume 5134.0(8)
_cod_database_code 4106186

loop_
_symmetry_equiv_pos_as_xyz
'x, y, z'
'-x+1/2, y+1/2, -z+1/2'
'-x, -y, -z'
'x-1/2, -y-1/2, z-1/2'

loop_
_atom_site_label
_atom_site_type_symbol
_atom_site_fract_x
_atom_site_fract_y
_atom_site_fract_z
_atom_site_U_iso_or_equiv
_atom_site_adp_type
_atom_site_occupancy
_atom_site_symmetry_multiplicity
_atom_site_calc_flag
_atom_site_refinement_flags
_atom_site_disorder_assembly
_atom_site_disorder_group
Rh1 Rh 0.897752(14) 0.835147(11) 0.096899(8) 0.01490(5) Uani 1 1 d D A .
Rh2 Rh 0.753305(16) 0.772820(12) 0.146469(9) 0.02206(5) Uani 1 1 d . A .
Cl1 Cl 0.86619(5) 0.93199(4) 0.16357(3) 0.02170(11) Uani 1 1 d . . .
Cl2 Cl 1.04372(5) 0.91546(4) 0.06763(3) 0.02190(12) Uani 1 1 d . . .
P1 P 0.76563(5) 0.89011(4) 0.02811(3) 0.01529(11) Uani 1 1 d . . .
P2 P 0.61602(5) 0.80676(4) 0.07507(3) 0.01810(12) Uani 1 1 d . . .
P3 P 1.03429(5) 0.78036(4) 0.16413(3) 0.02233(13) Uani 1 1 d D . .
P4 P 0.87746(6) 0.70986(5) 0.21215(3) 0.03039(17) Uani 1 1 d D . .
N1 N 0.63977(16) 0.86097(13) 0.02271(9) 0.0194(4) Uani 1 1 d . . .
N2 N 1.0060(2) 0.71595(19) 0.20837(14) 0.0466(8) Uani 1 1 d . A .
N3 N 0.86519(18) 0.68955(13) 0.01917(10) 0.0243(4) Uani 1 1 d . A .
N4 N 0.5968(2) 0.7247(2) 0.21581(13) 0.0439(8) Uani 1 1 d . A .
O1 O 0.74968(15) 0.98528(11) 0.02541(8) 0.0236(4) Uani 1 1 d . . .
O2 O 0.76969(14) 0.86854(11) -0.03486(7) 0.0213(4) Uani 1 1 d . . .
O3 O 0.54244(16) 0.73816(12) 0.03804(9) 0.0277(4) Uani 1 1 d . . .
O4 O 0.51725(14) 0.85477(11) 0.09079(8) 0.0220(4) Uani 1 1 d . . .
O5 O 1.1426(3) 0.7540(2) 0.14885(15) 0.0275(9) Uani 0.581(5) 1 d PDU A 1
O6 O 1.0918(3) 0.84273(19) 0.21537(13) 0.0227(8) Uani 0.581(5) 1 d PDU A 1
O5A O 1.0930(4) 0.7022(3) 0.1400(2) 0.0261(12) Uani 0.419(5) 1 d PDU A 2
O6A O 1.1408(4) 0.8241(3) 0.1914(2) 0.0252(12) Uani 0.419(5) 1 d PDU A 2
O8 O 0.8837(2) 0.72928(15) 0.27683(10) 0.0430(6) Uani 1 1 d . A .
C1 C 0.5501(2) 0.88766(19) -0.02452(12) 0.0287(6) Uani 1 1 d . . .
H1A H 0.5583 0.9448 -0.0314 0.043 Uiso 1 1 calc R . .
H1B H 0.4813 0.8787 -0.0152 0.043 Uiso 1 1 calc R . .
H1C H 0.5516 0.8571 -0.0582 0.043 Uiso 1 1 calc R . .
C2 C 1.0933(3) 0.6769(3) 0.2519(2) 0.0661(15) Uani 1 1 d . . .
H2A H 1.1497 0.6577 0.2349 0.099 Uiso 1 1 calc R A .
H2B H 1.0634 0.6316 0.2682 0.099 Uiso 1 1 calc R . .
H2C H 1.1241 0.7158 0.2813 0.099 Uiso 1 1 calc R . .
C3 C 0.8810(2) 0.74261(15) 0.05024(11) 0.0203(5) Uani 1 1 d . . .
C4 C 0.8238(2) 0.62377(16) -0.01989(13) 0.0284(6) Uani 1 1 d . . .
C5 C 0.9005(3) 0.6125(2) -0.05739(15) 0.0406(8) Uani 1 1 d . A .
H5A H 0.9067 0.6629 -0.0766 0.061 Uiso 1 1 calc R . .
H5B H 0.8724 0.5708 -0.0851 0.061 Uiso 1 1 calc R . .
H5C H 0.9715 0.5966 -0.0346 0.061 Uiso 1 1 calc R . .
C6 C 0.8180(3) 0.54928(18) 0.01512(15) 0.0395(7) Uani 1 1 d . A .
H6A H 0.8905 0.5351 0.0370 0.059 Uiso 1 1 calc R . .
H6B H 0.7876 0.5047 -0.0096 0.059 Uiso 1 1 calc R . .
H6C H 0.7721 0.5603 0.0404 0.059 Uiso 1 1 calc R . .
C7 C 0.7119(3) 0.6485(2) -0.05367(14) 0.0347(7) Uani 1 1 d . A .
H7A H 0.6660 0.6587 -0.0283 0.052 Uiso 1 1 calc R . .
H7B H 0.6806 0.6054 -0.0796 0.052 Uiso 1 1 calc R . .
H7C H 0.7173 0.6973 -0.0748 0.052 Uiso 1 1 calc R . .
C11 C 0.8326(2) 1.04320(14) 0.04452(11) 0.0191(4) Uani 1 1 d . . .
H11A H 0.8786 1.0474 0.0180 0.023 Uiso 1 1 calc R . .
H11B H 0.8784 1.0279 0.0817 0.023 Uiso 1 1 calc R . .
C12 C 0.7771(2) 1.12131(17) 0.04807(13) 0.0285(6) Uani 1 1 d . . .
C21 C 0.8601(2) 0.88935(18) -0.05535(11) 0.0259(5) Uani 1 1 d . . .
H21A H 0.9237 0.8575 -0.0360 0.031 Uiso 1 1 calc R . .
H21B H 0.8774 0.9468 -0.0485 0.031 Uiso 1 1 calc R . .
C22 C 0.8318(2) 0.87221(17) -0.11670(11) 0.0242(5) Uani 1 1 d . . .
C31 C 0.4765(3) 0.6882(2) 0.06204(19) 0.0481(10) Uani 1 1 d D . .
H31A H 0.4009 0.7066 0.0501 0.058 Uiso 1 1 calc R . .
H31B H 0.5004 0.6914 0.1033 0.058 Uiso 1 1 calc R . .
C32 C 0.4841(3) 0.60471(19) 0.04387(15) 0.0384(7) Uani 1 1 d D . .
C41 C 0.5447(2) 0.92051(17) 0.12823(12) 0.0272(5) Uani 1 1 d . . .
H41A H 0.5699 0.9663 0.1095 0.033 Uiso 1 1 calc R . .
H41B H 0.6027 0.9052 0.1613 0.033 Uiso 1 1 calc R . .
C42 C 0.4448(3) 0.9425(2) 0.14537(13) 0.0356(7) Uani 1 1 d . . .
C51 C 1.1502(3) 0.7318(3) 0.09522(15) 0.0459(9) Uani 1 1 d D . .
H51A H 1.2086 0.7645 0.0870 0.055 Uiso 0.581(5) 1 calc PR A 1
H51B H 1.0825 0.7493 0.0687 0.055 Uiso 0.581(5) 1 calc PR A 1
H51C H 1.1015 0.7616 0.0643 0.055 Uiso 0.419(5) 1 d PR A 2
H51D H 1.2170 0.7625 0.1108 0.055 Uiso 0.419(5) 1 d PR A 2
C52 C 1.1693(3) 0.6480(3) 0.08030(18) 0.0502(10) Uani 1 1 d D A .
C61 C 1.1468(2) 0.91214(17) 0.20493(13) 0.0300(6) Uani 1 1 d D . .
H61A H 1.0964 0.9550 0.1873 0.036 Uiso 0.581(5) 1 calc PR A 1
H61B H 1.1969 0.9003 0.1814 0.036 Uiso 0.581(5) 1 calc PR A 1
H61C H 1.1822 0.9403 0.1792 0.036 Uiso 0.419(5) 1 d PR A 2
H61D H 1.0725 0.9331 0.1979 0.036 Uiso 0.419(5) 1 d PR A 2
C62 C 1.2054(3) 0.9328(3) 0.26343(15) 0.0520(10) Uani 1 1 d D A .
C81 C 0.8893(5) 0.8123(3) 0.29187(15) 0.0610(13) Uani 1 1 d D . .
H81A H 0.8215 0.8396 0.2728 0.073 Uiso 1 1 calc R A .
H81B H 0.9494 0.8384 0.2803 0.073 Uiso 1 1 calc R . .
C82 C 0.9066(4) 0.8183(3) 0.35293(17) 0.0640(14) Uani 1 1 d . A .
C100 C 0.6549(2) 0.7414(2) 0.18831(14) 0.0345(7) Uani 1 1 d . . .
C101 C 0.5377(3) 0.6968(2) 0.25575(15) 0.0395(8) Uani 1 1 d . . .
C102 C 0.5994(4) 0.6270(3) 0.2854(2) 0.0669(15) Uani 1 1 d . A .
H10A H 0.6009 0.5843 0.2585 0.100 Uiso 1 1 calc R . .
H10B H 0.5647 0.6072 0.3138 0.100 Uiso 1 1 calc R . .
H10C H 0.6732 0.6436 0.3035 0.100 Uiso 1 1 calc R . .
C103 C 0.4247(3) 0.6816(3) 0.22465(19) 0.0567(11) Uani 1 1 d . A .
H10D H 0.3931 0.7309 0.2061 0.085 Uiso 1 1 calc R . .
H10E H 0.3833 0.6639 0.2507 0.085 Uiso 1 1 calc R . .
H10F H 0.4229 0.6399 0.1966 0.085 Uiso 1 1 calc R . .
C104 C 0.5380(4) 0.7637(3) 0.29875(18) 0.0543(10) Uani 1 1 d . A .
H10G H 0.6124 0.7757 0.3190 0.081 Uiso 1 1 calc R . .
H10H H 0.4975 0.7460 0.3252 0.081 Uiso 1 1 calc R . .
H10I H 0.5044 0.8119 0.2793 0.081 Uiso 1 1 calc R . .
F1 F 0.71452(16) 1.11879(14) 0.08371(9) 0.0476(5) Uani 1 1 d . . .
F2 F 0.85226(17) 1.17813(11) 0.06615(11) 0.0497(6) Uani 1 1 d . . .
F3 F 0.71513(16) 1.14553(11) -0.00086(9) 0.0427(5) Uani 1 1 d . . .
F4 F 0.81001(19) 0.79521(11) -0.12898(8) 0.0422(5) Uani 1 1 d . . .
F5 F 0.74724(16) 0.91338(14) -0.14517(7) 0.0423(5) Uani 1 1 d . . .
F6 F 0.91446(16) 0.89251(13) -0.13809(8) 0.0409(5) Uani 1 1 d . . .
F7 F 0.4637(3) 0.59346(17) -0.00842(11) 0.0953(13) Uani 1 1 d D . .
F8 F 0.5869(2) 0.57954(16) 0.06420(17) 0.0833(10) Uani 1 1 d D . .
F9 F 0.42253(18) 0.55613(12) 0.06522(10) 0.0488(5) Uani 1 1 d D . .
F10 F 0.4115(2) 0.88470(17) 0.17358(11) 0.0664(8) Uani 1 1 d . . .
F11 F 0.4635(2) 1.00721(17) 0.17832(11) 0.0665(8) Uani 1 1 d . . .
F12 F 0.36300(16) 0.96032(13) 0.10202(9) 0.0439(5) Uani 1 1 d . . .
F13 F 1.1949(3) 0.64695(16) 0.03179(12) 0.0806(10) Uani 1 1 d D . .
F14 F 1.2484(2) 0.61147(19) 0.11732(12) 0.0721(8) Uani 1 1 d . . .
F15 F 1.0801(4) 0.6124(3) 0.0877(5) 0.065(3) Uani 0.618(18) 1 d PU A 1
F15A F 1.0880(4) 0.5910(5) 0.0587(4) 0.037(2) Uani 0.382(18) 1 d PU A 2
F16 F 1.2152(9) 1.0027(5) 0.2723(4) 0.068(3) Uani 0.434(12) 1 d PDU A 1
F17 F 1.2933(13) 0.8861(12) 0.2788(9) 0.053(3) Uani 0.434(12) 1 d PDU A 1
F18 F 1.1369(6) 0.8962(6) 0.2936(2) 0.067(3) Uani 0.434(12) 1 d PDU A 1
F16A F 1.2599(7) 1.0075(4) 0.2610(3) 0.0563(18) Uani 0.566(12) 1 d PDU A 2
F17A F 1.2824(11) 0.8847(10) 0.2888(7) 0.076(5) Uani 0.566(12) 1 d PDU A 2
F18A F 1.1485(5) 0.9521(4) 0.30004(18) 0.068(2) Uani 0.566(12) 1 d PDU A 2
F22 F 0.9919(3) 0.7790(3) 0.38097(15) 0.1211(16) Uani 1 1 d D A 1
F23 F 0.8266(3) 0.7875(2) 0.37109(14) 0.0953(12) Uani 1 1 d D . .
F24 F 0.9184(3) 0.8941(2) 0.36907(12) 0.0975(13) Uani 1 1 d D . .
O7 O 0.86255(19) 0.61512(13) 0.22058(11) 0.0394(5) Uani 1 1 d D A .
C71 C 0.8276(5) 0.5676(3) 0.1687(2) 0.0484(14) Uani 0.709(5) 1 d PD A 1
H71A H 0.8507 0.5942 0.1380 0.058 Uiso 0.709(5) 1 calc PR A 1
H71B H 0.7481 0.5632 0.1578 0.058 Uiso 0.709(5) 1 calc PR A 1
C72 C 0.8765(5) 0.4870(3) 0.1788(2) 0.0509(15) Uani 0.709(5) 1 d PDU A 1
F19 F 0.8540(8) 0.4483(4) 0.2206(3) 0.076(2) Uani 0.709(5) 1 d PDU A 1
F20 F 0.8457(5) 0.4402(3) 0.1339(2) 0.0727(15) Uani 0.709(5) 1 d PDU A 1
F21 F 0.9838(4) 0.4887(3) 0.1924(2) 0.0969(18) Uani 0.709(5) 1 d PD A 1
C72A C 0.7911(10) 0.4993(6) 0.1844(5) 0.049(3) Uani 0.291(5) 1 d PDU A 2
F19A F 0.6934(7) 0.5291(7) 0.1775(5) 0.093(5) Uani 0.291(5) 1 d PD A 2
F20A F 0.8197(18) 0.4614(10) 0.2316(6) 0.092(8) Uani 0.291(5) 1 d PDU A 2
F21A F 0.7895(10) 0.4499(6) 0.1418(5) 0.058(3) Uani 0.291(5) 1 d PDU A 2
C71A C 0.8699(12) 0.5641(8) 0.1803(6) 0.0484(14) Uani 0.291(5) 1 d PD A 2
H71C H 0.9438 0.5424 0.1868 0.058 Uiso 0.291(5) 1 calc PR A 2
H71D H 0.8498 0.5903 0.1431 0.058 Uiso 0.291(5) 1 calc PR A 2

loop_
_atom_site_aniso_label
_atom_site_aniso_U_11
_atom_site_aniso_U_22
_atom_site_aniso_U_33
_atom_site_aniso_U_23
_atom_site_aniso_U_13
_atom_site_aniso_U_12
Rh1 0.01434(8) 0.01471(8) 0.01573(8) -0.00156(6) 0.00400(6) 0.00015(6)
Rh2 0.01955(9) 0.02296(10) 0.02501(10) 0.00932(7) 0.00809(8) 0.00158(7)
Cl1 0.0281(3) 0.0194(3) 0.0193(3) -0.0030(2) 0.0090(2) 0.0008(2)
Cl2 0.0169(2) 0.0286(3) 0.0208(3) 0.0030(2) 0.0060(2) -0.0019(2)
P1 0.0148(3) 0.0168(3) 0.0142(3) -0.0014(2) 0.0037(2) -0.0014(2)
P2 0.0166(3) 0.0178(3) 0.0214(3) -0.0003(2) 0.0076(2) -0.0013(2)
P3 0.0170(3) 0.0283(3) 0.0207(3) 0.0031(3) 0.0030(2) 0.0030(2)
P4 0.0250(3) 0.0290(4) 0.0345(4) 0.0172(3) 0.0026(3) -0.0011(3)
N1 0.0153(9) 0.0243(10) 0.0178(9) 0.0018(8) 0.0027(7) -0.0016(8)
N2 0.0216(12) 0.0489(17) 0.063(2) 0.0390(15) -0.0012(12) 0.0008(11)
N3 0.0236(10) 0.0198(10) 0.0286(12) -0.0044(9) 0.0049(9) 0.0012(8)
N4 0.0298(13) 0.0583(19) 0.0458(17) 0.0328(15) 0.0136(12) 0.0039(13)
O1 0.0219(9) 0.0166(8) 0.0275(9) -0.0001(7) -0.0023(7) -0.0008(7)
O2 0.0197(8) 0.0294(9) 0.0154(8) -0.0035(7) 0.0055(7) -0.0058(7)
O3 0.0254(9) 0.0248(9) 0.0363(11) -0.0089(8) 0.0138(8) -0.0093(8)
O4 0.0190(8) 0.0244(9) 0.0239(9) -0.0035(7) 0.0081(7) -0.0003(7)
O5 0.0175(15) 0.0321(19) 0.0316(18) -0.0009(14) 0.0037(13) 0.0062(14)
O6 0.0236(16) 0.0247(16) 0.0175(15) 0.0009(12) 0.0007(12) -0.0052(13)
O5A 0.022(2) 0.026(2) 0.033(3) 0.0000(19) 0.0110(19) 0.0066(19)
O6A 0.022(2) 0.022(2) 0.028(2) -0.0020(18) 0.0009(19) -0.0003(17)
O8 0.0510(14) 0.0419(13) 0.0308(12) 0.0177(10) 0.0008(10) -0.0113(11)
C1 0.0185(11) 0.0392(15) 0.0250(13) 0.0062(11) -0.0009(10) -0.0019(11)
C2 0.0276(17) 0.074(3) 0.085(3) 0.057(3) -0.0074(19) -0.0004(18)
C3 0.0178(10) 0.0191(11) 0.0245(12) 0.0008(9) 0.0063(9) 0.0020(9)
C4 0.0310(14) 0.0204(12) 0.0309(14) -0.0105(10) 0.0029(11) -0.0006(10)
C5 0.0475(19) 0.0371(17) 0.0394(18) -0.0127(14) 0.0148(15) 0.0073(14)
C6 0.0476(19) 0.0226(13) 0.0448(19) -0.0053(13) 0.0053(15) -0.0043(13)
C7 0.0342(15) 0.0333(15) 0.0329(16) -0.0075(12) 0.0016(12) -0.0041(12)
C11 0.0204(11) 0.0156(10) 0.0218(11) -0.0015(8) 0.0063(9) -0.0014(8)
C12 0.0253(13) 0.0215(12) 0.0340(15) -0.0077(11) -0.0011(11) 0.0010(10)
C21 0.0246(12) 0.0373(15) 0.0176(11) -0.0071(10) 0.0085(10) -0.0080(11)
C22 0.0257(12) 0.0274(12) 0.0208(12) -0.0044(10) 0.0085(10) 0.0016(10)
C31 0.052(2) 0.0351(17) 0.071(3) -0.0206(17) 0.043(2) -0.0258(16)
C32 0.0461(19) 0.0280(14) 0.0454(19) -0.0030(13) 0.0195(15) -0.0107(13)
C41 0.0274(13) 0.0265(13) 0.0279(13) -0.0060(11) 0.0073(11) 0.0040(10)
C42 0.0395(17) 0.0413(17) 0.0275(14) -0.0022(13) 0.0110(13) 0.0153(14)
C51 0.0228(14) 0.077(3) 0.0385(18) -0.0179(18) 0.0088(13) 0.0116(16)
C52 0.0295(17) 0.055(2) 0.061(3) 0.0093(19) 0.0005(16) -0.0011(16)
C61 0.0275(13) 0.0266(13) 0.0311(14) 0.0043(11) -0.0013(11) -0.0059(11)
C62 0.051(2) 0.075(3) 0.0261(16) 0.0061(18) 0.0027(15) -0.002(2)
C81 0.103(4) 0.048(2) 0.0273(17) 0.0084(16) 0.009(2) -0.027(2)
C82 0.075(3) 0.076(3) 0.0328(19) 0.0078(19) -0.0008(19) -0.042(3)
C100 0.0274(14) 0.0416(17) 0.0356(16) 0.0205(13) 0.0098(12) 0.0044(12)
C101 0.0333(16) 0.051(2) 0.0384(17) 0.0215(15) 0.0165(14) 0.0004(14)
C102 0.078(3) 0.068(3) 0.073(3) 0.047(2) 0.052(3) 0.037(2)
C103 0.041(2) 0.077(3) 0.055(2) 0.017(2) 0.0177(18) -0.012(2)
C104 0.064(3) 0.055(2) 0.049(2) 0.0066(19) 0.024(2) -0.003(2)
F1 0.0351(10) 0.0616(14) 0.0465(12) -0.0229(10) 0.0113(9) 0.0132(9)
F2 0.0393(11) 0.0212(8) 0.0748(16) -0.0140(9) -0.0106(10) -0.0035(8)
F3 0.0407(11) 0.0247(8) 0.0501(12) 0.0064(8) -0.0115(9) 0.0044(8)
F4 0.0642(14) 0.0304(9) 0.0364(10) -0.0122(8) 0.0208(10) -0.0041(9)
F5 0.0431(11) 0.0610(13) 0.0221(9) 0.0050(8) 0.0069(8) 0.0214(10)
F6 0.0412(10) 0.0608(13) 0.0282(9) -0.0097(9) 0.0226(8) -0.0082(9)
F7 0.183(4) 0.0574(16) 0.0472(15) -0.0199(13) 0.0335(19) -0.065(2)
F8 0.0470(14) 0.0506(15) 0.156(3) 0.0292(18) 0.0329(18) 0.0083(12)
F9 0.0520(12) 0.0314(10) 0.0707(15) -0.0027(10) 0.0295(11) -0.0180(9)
F10 0.0766(17) 0.0797(18) 0.0630(16) 0.0259(14) 0.0548(14) 0.0237(14)
F11 0.0606(15) 0.0764(17) 0.0552(14) -0.0383(13) 0.0012(12) 0.0319(13)
F12 0.0354(10) 0.0484(12) 0.0445(11) -0.0060(9) 0.0037(9) 0.0196(9)
F13 0.136(3) 0.0519(15) 0.0528(16) -0.0190(12) 0.0223(17) 0.0296(17)
F14 0.0430(13) 0.098(2) 0.0672(17) 0.0062(15) -0.0003(12) 0.0350(14)
F15 0.050(2) 0.026(2) 0.105(7) -0.004(3) -0.009(3) -0.0042(17)
F15A 0.034(3) 0.020(3) 0.056(5) -0.017(3) 0.012(3) -0.0054(19)
F16 0.084(7) 0.057(5) 0.050(5) -0.030(4) -0.007(4) 0.010(4)
F17 0.034(4) 0.062(7) 0.047(7) 0.006(4) -0.019(4) 0.003(4)
F18 0.088(5) 0.083(7) 0.032(3) -0.006(3) 0.023(3) -0.007(4)
F16A 0.077(5) 0.054(3) 0.033(3) -0.009(2) 0.003(3) -0.030(3)
F17A 0.069(7) 0.080(6) 0.051(6) 0.024(5) -0.034(5) -0.029(5)
F18A 0.117(4) 0.060(4) 0.035(2) -0.022(2) 0.035(2) -0.041(3)
F22 0.109(3) 0.149(4) 0.066(2) 0.011(2) -0.050(2) -0.025(3)
F23 0.126(3) 0.092(2) 0.084(2) -0.0108(18) 0.058(2) -0.053(2)
F24 0.158(3) 0.089(2) 0.0428(15) -0.0168(14) 0.0214(18) -0.075(2)
O7 0.0363(12) 0.0283(11) 0.0515(14) 0.0199(10) 0.0071(11) 0.0009(9)
C71 0.058(4) 0.0296(19) 0.044(3) 0.012(2) -0.012(3) 0.010(3)
C72 0.059(4) 0.037(3) 0.050(3) 0.003(2) 0.000(3) -0.002(2)
F19 0.134(5) 0.033(2) 0.057(3) 0.019(2) 0.014(3) 0.000(3)
F20 0.114(5) 0.035(2) 0.058(3) -0.0004(17) 0.002(3) -0.004(3)
F21 0.064(3) 0.096(4) 0.128(5) -0.035(3) 0.021(3) 0.011(2)
C72A 0.055(8) 0.043(7) 0.047(7) -0.010(6) 0.012(6) -0.004(6)
F19A 0.045(5) 0.100(9) 0.130(11) -0.057(8) 0.016(6) -0.017(5)
F20A 0.17(2) 0.049(9) 0.052(7) 0.005(6) 0.027(9) -0.063(11)
F21A 0.083(8) 0.031(4) 0.064(6) -0.009(4) 0.029(6) -0.003(5)
C71A 0.058(4) 0.0296(19) 0.044(3) 0.012(2) -0.012(3) 0.010(3)

loop_
_atom_type_symbol
_atom_type_description
_atom_type_scat_dispersion_real
_atom_type_scat_dispersion_imag
_atom_type_scat_source
C C 0.0033 0.0016 'International Tables Vol C Tables 4.2.6.8 and 6.1.1.4'
H H 0.0000 0.0000 'International Tables Vol C Tables 4.2.6.8 and 6.1.1.4'
N N 0.0061 0.0033 'International Tables Vol C Tables 4.2.6.8 and 6.1.1.4'
O O 0.0106 0.0060 'International Tables Vol C Tables 4.2.6.8 and 6.1.1.4'
F F 0.0171 0.0103 'International Tables Vol C Tables 4.2.6.8 and 6.1.1.4'
P P 0.1023 0.0942 'International Tables Vol C Tables 4.2.6.8 and 6.1.1.4'
Cl Cl 0.1484 0.1585 'International Tables Vol C Tables 4.2.6.8 and 6.1.1.4'
Rh Rh -1.1178 0.9187 'International Tables Vol C Tables 4.2.6.8 and 6.1.1.4'

loop_
_geom_angle_atom_site_label_1
_geom_angle_atom_site_label_2
_geom_angle_atom_site_label_3
_geom_angle
C3 Rh1 P1 85.79(8)
C3 Rh1 P3 93.64(8)
P1 Rh1 P3 178.09(2)
C3 Rh1 Cl1 160.42(8)
P1 Rh1 Cl1 91.00(2)
P3 Rh1 Cl1 90.14(2)
C3 Rh1 Cl2 103.43(8)
P1 Rh1 Cl2 92.16(2)
P3 Rh1 Cl2 86.20(2)
Cl1 Rh1 Cl2 95.97(2)
C3 Rh1 Rh2 88.68(8)
P1 Rh1 Rh2 91.577(18)
P3 Rh1 Rh2 90.23(2)
Cl1 Rh1 Rh2 72.088(17)
Cl2 Rh1 Rh2 167.552(17)
C100 Rh2 P2 89.99(9)
C100 Rh2 P4 85.67(9)
P2 Rh2 P4 166.58(3)
C100 Rh2 Rh1 171.95(11)
P2 Rh2 Rh1 92.229(19)
P4 Rh2 Rh1 93.82(2)
O1 P1 O2 102.52(11)
O1 P1 N1 100.13(11)
O2 P1 N1 97.27(10)
O1 P1 Rh1 119.74(7)
O2 P1 Rh1 115.61(7)
N1 P1 Rh1 117.96(8)
O3 P2 O4 96.08(10)
O3 P2 N1 98.12(11)
O4 P2 N1 102.99(11)
O3 P2 Rh2 120.01(9)
O4 P2 Rh2 116.31(8)
N1 P2 Rh2 119.25(8)
O6A P3 O5 60.3(2)
O6A P3 N2 109.9(2)
O5 P3 N2 109.39(18)
O6A P3 O6 36.7(2)
O5 P3 O6 96.21(18)
N2 P3 O6 91.93(17)
O6A P3 O5A 95.4(2)
O5 P3 O5A 37.7(2)
N2 P3 O5A 85.5(2)
O6 P3 O5A 127.0(2)
O6A P3 Rh1 124.02(18)
O5 P3 Rh1 119.60(13)
N2 P3 Rh1 119.36(10)
O6 P3 Rh1 114.53(12)
O5A P3 Rh1 112.49(17)
O8 P4 O7 92.67(13)
O8 P4 N2 103.95(16)
O7 P4 N2 102.54(14)
O8 P4 Rh2 118.25(11)
O7 P4 Rh2 118.06(10)
N2 P4 Rh2 117.50(10)
C1 N1 P1 121.31(18)
C1 N1 P2 120.97(17)
P1 N1 P2 117.53(12)
C2 N2 P3 121.0(2)
C2 N2 P4 120.1(2)
P3 N2 P4 117.67(15)
C3 N3 C4 169.1(3)
C100 N4 C101 171.2(3)
C11 O1 P1 125.59(16)
C21 O2 P1 121.27(16)
C31 O3 P2 120.3(2)
C41 O4 P2 117.15(17)
C51 O5 P3 124.9(3)
C61 O6 P3 121.4(2)
C51 O5A P3 109.7(3)
C61 O6A P3 123.2(3)
C81 O8 P4 116.0(2)
N3 C3 Rh1 175.0(2)
N3 C4 C7 106.9(2)
N3 C4 C5 108.0(2)
C7 C4 C5 111.4(3)
N3 C4 C6 107.3(2)
C7 C4 C6 110.9(3)
C5 C4 C6 112.1(3)
O1 C11 C12 106.5(2)
F3 C12 F1 106.8(2)
F3 C12 F2 107.5(3)
F1 C12 F2 107.7(2)
F3 C12 C11 113.2(2)
F1 C12 C11 112.7(3)
F2 C12 C11 108.8(2)
O2 C21 C22 107.7(2)
F5 C22 F4 106.5(2)
F5 C22 F6 106.4(2)
F4 C22 F6 107.1(2)
F5 C22 C21 113.2(2)
F4 C22 C21 113.5(2)
F6 C22 C21 109.8(2)
O3 C31 C32 109.6(3)
F7 C32 F9 108.9(3)
F7 C32 F8 105.2(4)
F9 C32 F8 106.5(3)
F7 C32 C31 116.0(3)
F9 C32 C31 111.3(3)
F8 C32 C31 108.3(3)
O4 C41 C42 106.6(2)
F10 C42 F12 107.0(3)
F10 C42 F11 107.5(3)
F12 C42 F11 107.1(3)
F10 C42 C41 112.6(3)
F12 C42 C41 112.6(3)
F11 C42 C41 109.7(3)
O5 C51 C52 122.7(4)
O5 C51 O5A 41.7(2)
C52 C51 O5A 90.8(3)
F13 C52 F14 107.2(3)
F13 C52 F15 122.3(6)
F14 C52 F15 103.4(4)
F13 C52 F15A 88.8(5)
F14 C52 F15A 108.2(4)
F15 C52 F15A 34.9(3)
F13 C52 C51 109.4(3)
F14 C52 C51 114.0(4)
F15 C52 C51 100.6(5)
F15A C52 C51 125.2(4)
O6 C61 C62 99.5(3)
O6 C61 O6A 40.6(2)
C62 C61 O6A 115.2(3)
F16 C62 F17A 119.0(11)
F16 C62 F18A 71.8(6)
F17A C62 F18A 107.5(9)
F16 C62 F17 118.4(11)
F17A C62 F17 13.5(18)
F18A C62 F17 120.8(11)
F16 C62 F18 111.9(7)
F17A C62 F18 88.7(9)
F18A C62 F18 40.1(3)
F17 C62 F18 100.9(11)
F16 C62 F16A 29.1(5)
F17A C62 F16A 103.7(9)
F18A C62 F16A 100.0(4)
F17 C62 F16A 97.6(11)
F18 C62 F16A 139.7(5)
F16 C62 C61 114.2(6)
F17A C62 C61 117.2(9)
F18A C62 C61 119.0(4)
F17 C62 C61 108.7(10)
F18 C62 C61 100.5(4)
F16A C62 C61 106.9(4)
O8 C81 C82 108.4(3)
F22 C82 F24 107.6(4)
F22 C82 F23 104.0(4)
F24 C82 F23 107.9(5)
F22 C82 C81 113.3(5)
F24 C82 C81 110.4(4)
F23 C82 C81 113.2(4)
N4 C100 Rh2 176.8(4)
N4 C101 C103 108.1(3)
N4 C101 C102 106.2(3)
C103 C101 C102 116.7(4)
N4 C101 C104 108.8(3)
C103 C101 C104 108.3(4)
C102 C101 C104 108.6(4)
C71A O7 C71 21.8(6)
C71A O7 P4 119.8(7)
C71 O7 P4 115.7(3)
O7 C71 C72 108.6(4)
F19 C72 F21 103.5(6)
F19 C72 F20 106.8(6)
F21 C72 F20 106.9(6)
F19 C72 C71 114.4(6)
F21 C72 C71 112.9(5)
F20 C72 C71 111.7(5)
F20A C72A F19A 110.0(14)
F20A C72A F21A 110.6(12)
F19A C72A F21A 108.0(10)
F20A C72A C71A 111.8(12)
F19A C72A C71A 110.7(10)
F21A C72A C71A 105.6(10)
O7 C71A C72A 103.4(11)

loop_
_geom_bond_atom_site_label_1
_geom_bond_atom_site_label_2
_geom_bond_distance
Rh1 C3 1.908(3)
Rh1 P1 2.2694(6)
Rh1 P3 2.2796(7)
Rh1 Cl1 2.4170(6)
Rh1 Cl2 2.5554(6)
Rh1 Rh2 2.6807(3)
Rh2 C100 1.900(3)
Rh2 P2 2.2287(7)
Rh2 P4 2.2298(8)
P1 O1 1.6026(19)
P1 O2 1.6123(19)
P1 N1 1.661(2)
P2 O3 1.614(2)
P2 O4 1.6294(19)
P2 N1 1.671(2)
P3 O6A 1.547(4)
P3 O5 1.593(3)
P3 N2 1.640(3)
P3 O6 1.662(3)
P3 O5A 1.691(4)
P4 O8 1.614(3)
P4 O7 1.615(2)
P4 N2 1.680(3)
N1 C1 1.485(3)
N2 C2 1.494(4)
N3 C3 1.157(3)
N3 C4 1.471(3)
N4 C100 1.164(4)
N4 C101 1.467(4)
O1 C11 1.428(3)
O2 C21 1.423(3)
O3 C31 1.421(4)
O4 C41 1.422(3)
O5 C51 1.404(5)
O6 C61 1.415(4)
O5A C51 1.558(6)
O6A C61 1.506(5)
O8 C81 1.434(5)
C4 C7 1.524(4)
C4 C5 1.526(5)
C4 C6 1.529(4)
C11 C12 1.500(4)
C12 F3 1.332(3)
C12 F1 1.336(4)
C12 F2 1.347(3)
C21 C22 1.496(4)
C22 F5 1.326(3)
C22 F4 1.335(3)
C22 F6 1.345(3)
C31 C32 1.476(5)
C32 F7 1.267(4)
C32 F9 1.332(4)
C32 F8 1.354(4)
C41 C42 1.496(4)
C42 F10 1.325(4)
C42 F12 1.330(4)
C42 F11 1.338(4)
C51 C52 1.485(6)
C52 F13 1.322(5)
C52 F14 1.331(4)
C52 F15 1.343(7)
C52 F15A 1.414(8)
C61 C62 1.492(5)
C62 F16 1.190(9)
C62 F17A 1.305(10)
C62 F18A 1.339(6)
C62 F17 1.346(10)
C62 F18 1.427(7)
C62 F16A 1.441(7)
C81 C82 1.473(5)
C82 F22 1.313(6)
C82 F24 1.326(6)
C82 F23 1.326(5)
C101 C103 1.481(5)
C101 C102 1.494(5)
C101 C104 1.543(6)
O7 C71A 1.334(13)
O7 C71 1.478(6)
C71 C72 1.481(7)
C72 F19 1.312(8)
C72 F21 1.334(7)
C72 F20 1.334(7)
C72A F20A 1.298(13)
C72A F19A 1.320(12)
C72A F21A 1.335(11)
C72A C71A 1.504(19)
